data_1501878
loop_
_publ_author_name
'Scadeng, Owen'
'Ferguson, Michael J.'
'West, F. G.'

_publ_section_title
;
 Intermolecular [3 + 3]-cycloadditions of azides with the Nazarov
 intermediate.
;
_journal_issue 1
_journal_name_full 'Organic letters'
_journal_page_first 114
_journal_page_last 117
_journal_paper_doi 10.1021/ol102651k
_journal_volume 13
_journal_year 2011
_chemical_formula_moiety 'C26 H25 N3 O'
_chemical_formula_sum 'C26 H25 N3 O'
_chemical_formula_weight 395.49
_chemical_name_systematic
; 
 ? 
;
_space_group_IT_number 2
_symmetry_cell_setting triclinic
_symmetry_space_group_name_Hall '-P 1'
_symmetry_space_group_name_H-M 'P -1'
_atom_sites_solution_hydrogens geom
_atom_sites_solution_primary direct
_atom_sites_solution_secondary difmap
_audit_creation_method SHELXL-97
_cell_angle_alpha 84.4292(3)
_cell_angle_beta 72.2128(3)
_cell_angle_gamma 66.9269(3)
_cell_formula_units_Z 2
_cell_length_a 9.5322(3)
_cell_length_b 10.3847(3)
_cell_length_c 12.3527(3)
_cell_measurement_reflns_used 9950
_cell_measurement_temperature 173(2)
_cell_measurement_theta_max 27.55
_cell_measurement_theta_min 2.43
_cell_volume 1070.83(5)
_computing_cell_refinement 'Bruker SAINT'
_computing_data_collection 'Bruker APEX2'
_computing_data_reduction 'Bruker SAINT'
_computing_molecular_graphics 'Bruker SHELXTL'
_computing_publication_material 'Bruker SHELXTL'
_computing_structure_refinement 'SHELXL-97 (Sheldrick, 2008)'
_computing_structure_solution 'SHELXS-97 (Sheldrick, 2008)'
_diffrn_ambient_temperature 173(2)
_diffrn_measured_fraction_theta_full 0.997
_diffrn_measured_fraction_theta_max 0.987
_diffrn_measurement_device_type 'Bruker APEX-II CCD'
_diffrn_measurement_method '\w scans'
_diffrn_radiation_monochromator graphite
_diffrn_radiation_source 'fine-focus sealed tube'
_diffrn_radiation_type MoK\a
_diffrn_radiation_wavelength 0.71073
_diffrn_reflns_av_R_equivalents 0.0096
_diffrn_reflns_av_sigmaI/netI 0.0141
_diffrn_reflns_limit_h_max 12
_diffrn_reflns_limit_h_min -12
_diffrn_reflns_limit_k_max 13
_diffrn_reflns_limit_k_min -13
_diffrn_reflns_limit_l_max 16
_diffrn_reflns_limit_l_min -16
_diffrn_reflns_number 9467
_diffrn_reflns_theta_full 26.40
_diffrn_reflns_theta_max 27.55
_diffrn_reflns_theta_min 1.73
_exptl_absorpt_coefficient_mu 0.076
_exptl_absorpt_correction_T_max 0.9745
_exptl_absorpt_correction_T_min 0.9537
_exptl_absorpt_correction_type integration
_exptl_absorpt_process_details 'SADABS (Sheldrick, 2008)'
_exptl_crystal_colour colourless
_exptl_crystal_density_diffrn 1.227
_exptl_crystal_density_method 'not measured'
_exptl_crystal_description fragment
_exptl_crystal_F_000 420
_exptl_crystal_size_max 0.63
_exptl_crystal_size_mid 0.50
_exptl_crystal_size_min 0.34
_refine_diff_density_max 0.281
_refine_diff_density_min -0.200
_refine_diff_density_rms 0.038
_refine_ls_extinction_method none
_refine_ls_goodness_of_fit_ref 1.072
_refine_ls_hydrogen_treatment constr
_refine_ls_matrix_type full
_refine_ls_number_parameters 273
_refine_ls_number_reflns 4876
_refine_ls_number_restraints 0
_refine_ls_restrained_S_all 1.072
_refine_ls_R_factor_all 0.0411
_refine_ls_R_factor_gt 0.0386
_refine_ls_shift/su_max 0.000
_refine_ls_shift/su_mean 0.000
_refine_ls_structure_factor_coef Fsqd
_refine_ls_weighting_details 'calc w=1/[\s^2^(Fo^2^)+(0.0541P)^2^+0.2358P] where P=(Fo^2^+2Fc^2^)/3'
_refine_ls_weighting_scheme calc
_refine_ls_wR_factor_gt 0.1032
_refine_ls_wR_factor_ref 0.1054
_reflns_number_gt 4497
_reflns_number_total 4876
_reflns_threshold_expression I>2\s(I)
_cod_data_source_file ol102651k_si_002.cif
_cod_data_source_block 3a
_cod_depositor_comments
;
The following automatic conversions were performed:

'_symmetry_cell_setting' value 'Triclinic' changed to 'triclinic'
according to /home/saulius/struct/CIF-dictionaries/cif_core.dic
dictionary named 'cif_core.dic' version 2.4.1 from 2010-06-29.

Automatic conversion script
Id: cif_fix_values 1715 2011-07-08 13:25:40Z adriana 
;
_cod_database_code 1501878

loop_
_symmetry_equiv_pos_as_xyz
'x, y, z'
'-x, -y, -z'

loop_
_atom_site_label
_atom_site_type_symbol
_atom_site_fract_x
_atom_site_fract_y
_atom_site_fract_z
_atom_site_U_iso_or_equiv
_atom_site_adp_type
_atom_site_occupancy
_atom_site_symmetry_multiplicity
_atom_site_calc_flag
_atom_site_refinement_flags
O O 0.58552(9) 0.09115(8) 0.05503(6) 0.03500(18) Uani 1 1 d .
N1 N 0.30933(10) 0.28723(8) 0.26646(7) 0.02756(18) Uani 1 1 d .
N2 N 0.40777(11) 0.28148(9) 0.32620(7) 0.0317(2) Uani 1 1 d .
N3 N 0.53113(11) 0.17432(9) 0.32451(8) 0.0333(2) Uani 1 1 d .
C1 C 0.51122(12) 0.09527(10) 0.15430(8) 0.0267(2) Uani 1 1 d .
C2 C 0.33137(12) 0.16026(10) 0.20552(8) 0.0252(2) Uani 1 1 d .
C3 C 0.29933(11) 0.04793(10) 0.29223(8) 0.02423(19) Uani 1 1 d .
H3 H 0.2858 -0.0218 0.2500 0.029 Uiso 1 1 calc R
C4 C 0.45898(11) -0.02971(10) 0.32562(8) 0.02477(19) Uani 1 1 d .
H4 H 0.4369 -0.0111 0.4083 0.030 Uiso 1 1 calc R
C5 C 0.57216(12) 0.04326(10) 0.25534(8) 0.0278(2) Uani 1 1 d .
C6 C 0.74942(13) -0.03694(12) 0.23095(11) 0.0375(2) Uani 1 1 d .
H6A H 0.8061 0.0193 0.1839 0.045 Uiso 1 1 calc R
H6B H 0.7805 -0.1249 0.1903 0.045 Uiso 1 1 calc R
H6C H 0.7768 -0.0573 0.3027 0.045 Uiso 1 1 calc R
C7 C 0.23891(13) 0.19704(11) 0.11909(8) 0.0316(2) Uani 1 1 d .
H7A H 0.2675 0.2664 0.0673 0.038 Uiso 1 1 calc R
H7B H 0.1243 0.2360 0.1585 0.038 Uiso 1 1 calc R
H7C H 0.2650 0.1125 0.0755 0.038 Uiso 1 1 calc R
C8 C 0.16379(12) 0.41404(10) 0.28652(9) 0.0304(2) Uani 1 1 d .
H8A H 0.1488 0.4621 0.3570 0.037 Uiso 1 1 calc R
H8B H 0.0715 0.3871 0.2985 0.037 Uiso 1 1 calc R
C9 C 0.16650(12) 0.51504(10) 0.18956(8) 0.0277(2) Uani 1 1 d .
C10 C 0.29138(15) 0.56073(13) 0.15118(11) 0.0398(3) Uani 1 1 d .
H10 H 0.3769 0.5256 0.1840 0.048 Uiso 1 1 calc R
C11 C 0.29267(18) 0.65708(15) 0.06540(12) 0.0501(3) Uani 1 1 d .
H11 H 0.3783 0.6884 0.0404 0.060 Uiso 1 1 calc R
C12 C 0.17000(18) 0.70761(13) 0.01628(11) 0.0476(3) Uani 1 1 d .
H12 H 0.1710 0.7734 -0.0427 0.057 Uiso 1 1 calc R
C13 C 0.04625(16) 0.66214(14) 0.05336(11) 0.0469(3) Uani 1 1 d .
H13 H -0.0381 0.6963 0.0194 0.056 Uiso 1 1 calc R
C14 C 0.04363(13) 0.56655(12) 0.14021(11) 0.0387(3) Uani 1 1 d .
H14 H -0.0430 0.5365 0.1658 0.046 Uiso 1 1 calc R
C15 C 0.14645(11) 0.11055(10) 0.38742(8) 0.0259(2) Uani 1 1 d .
C16 C 0.00359(12) 0.11738(11) 0.37323(9) 0.0310(2) Uani 1 1 d .
H16 H 0.0059 0.0747 0.3077 0.037 Uiso 1 1 calc R
C17 C -0.14176(13) 0.18563(12) 0.45352(10) 0.0376(2) Uani 1 1 d .
H17 H -0.2378 0.1905 0.4420 0.045 Uiso 1 1 calc R
C18 C -0.14677(13) 0.24634(12) 0.55008(10) 0.0387(3) Uani 1 1 d .
H18 H -0.2461 0.2935 0.6048 0.046 Uiso 1 1 calc R
C19 C -0.00604(14) 0.23792(11) 0.56663(9) 0.0350(2) Uani 1 1 d .
H19 H -0.0089 0.2777 0.6337 0.042 Uiso 1 1 calc R
C20 C 0.13946(12) 0.17151(10) 0.48552(8) 0.0291(2) Uani 1 1 d .
H20 H 0.2350 0.1677 0.4972 0.035 Uiso 1 1 calc R
C21 C 0.52737(11) -0.18676(10) 0.30430(8) 0.02497(19) Uani 1 1 d .
C22 C 0.56375(12) -0.27710(11) 0.39166(9) 0.0310(2) Uani 1 1 d .
H22 H 0.5456 -0.2397 0.4641 0.037 Uiso 1 1 calc R
C23 C 0.62640(14) -0.42172(12) 0.37382(11) 0.0390(3) Uani 1 1 d .
H23 H 0.6497 -0.4822 0.4343 0.047 Uiso 1 1 calc R
C24 C 0.65475(13) -0.47748(11) 0.26836(11) 0.0393(3) Uani 1 1 d .
H24 H 0.6967 -0.5761 0.2564 0.047 Uiso 1 1 calc R
C25 C 0.62162(13) -0.38881(11) 0.18023(10) 0.0342(2) Uani 1 1 d .
H25 H 0.6430 -0.4267 0.1073 0.041 Uiso 1 1 calc R
C26 C 0.55713(12) -0.24451(11) 0.19828(9) 0.0294(2) Uani 1 1 d .
H26 H 0.5330 -0.1845 0.1377 0.035 Uiso 1 1 calc R

loop_
_atom_site_aniso_label
_atom_site_aniso_U_11
_atom_site_aniso_U_22
_atom_site_aniso_U_33
_atom_site_aniso_U_23
_atom_site_aniso_U_13
_atom_site_aniso_U_12
O 0.0384(4) 0.0342(4) 0.0276(4) 0.0012(3) -0.0021(3) -0.0147(3)
N1 0.0331(4) 0.0215(4) 0.0269(4) 0.0008(3) -0.0109(3) -0.0077(3)
N2 0.0395(5) 0.0276(4) 0.0310(4) 0.0019(3) -0.0140(4) -0.0135(4)
N3 0.0384(5) 0.0284(4) 0.0377(5) 0.0004(4) -0.0176(4) -0.0124(4)
C1 0.0309(5) 0.0213(4) 0.0274(5) 0.0006(3) -0.0068(4) -0.0107(4)
C2 0.0297(5) 0.0226(4) 0.0215(4) 0.0007(3) -0.0084(4) -0.0075(4)
C3 0.0261(4) 0.0218(4) 0.0240(4) 0.0012(3) -0.0088(4) -0.0073(3)
C4 0.0260(4) 0.0243(4) 0.0224(4) 0.0010(3) -0.0080(3) -0.0073(4)
C5 0.0280(5) 0.0254(5) 0.0301(5) 0.0015(4) -0.0095(4) -0.0098(4)
C6 0.0284(5) 0.0353(6) 0.0481(6) 0.0058(5) -0.0122(5) -0.0118(4)
C7 0.0362(5) 0.0316(5) 0.0253(5) 0.0020(4) -0.0134(4) -0.0083(4)
C8 0.0311(5) 0.0234(5) 0.0300(5) 0.0003(4) -0.0045(4) -0.0065(4)
C9 0.0284(5) 0.0210(4) 0.0294(5) -0.0009(4) -0.0078(4) -0.0054(4)
C10 0.0417(6) 0.0388(6) 0.0485(6) 0.0148(5) -0.0230(5) -0.0209(5)
C11 0.0565(8) 0.0463(7) 0.0565(8) 0.0206(6) -0.0212(6) -0.0300(6)
C12 0.0629(8) 0.0334(6) 0.0401(6) 0.0126(5) -0.0186(6) -0.0117(6)
C13 0.0463(7) 0.0408(6) 0.0470(7) 0.0042(5) -0.0262(6) -0.0012(5)
C14 0.0293(5) 0.0365(6) 0.0471(6) 0.0021(5) -0.0144(5) -0.0070(4)
C15 0.0273(5) 0.0203(4) 0.0273(5) 0.0044(3) -0.0071(4) -0.0079(4)
C16 0.0302(5) 0.0285(5) 0.0341(5) 0.0046(4) -0.0100(4) -0.0115(4)
C17 0.0277(5) 0.0347(6) 0.0460(6) 0.0076(5) -0.0084(5) -0.0107(4)
C18 0.0302(5) 0.0303(5) 0.0400(6) 0.0027(4) 0.0012(4) -0.0044(4)
C19 0.0391(6) 0.0262(5) 0.0303(5) -0.0007(4) -0.0041(4) -0.0072(4)
C20 0.0307(5) 0.0249(5) 0.0286(5) 0.0021(4) -0.0074(4) -0.0086(4)
C21 0.0220(4) 0.0244(4) 0.0264(4) 0.0030(4) -0.0067(3) -0.0074(3)
C22 0.0285(5) 0.0332(5) 0.0297(5) 0.0071(4) -0.0098(4) -0.0107(4)
C23 0.0353(6) 0.0312(5) 0.0479(6) 0.0159(5) -0.0152(5) -0.0110(4)
C24 0.0322(5) 0.0235(5) 0.0593(7) 0.0030(5) -0.0124(5) -0.0089(4)
C25 0.0293(5) 0.0294(5) 0.0418(6) -0.0055(4) -0.0079(4) -0.0095(4)
C26 0.0296(5) 0.0276(5) 0.0286(5) 0.0014(4) -0.0083(4) -0.0088(4)

loop_
_atom_type_symbol
_atom_type_description
_atom_type_scat_dispersion_real
_atom_type_scat_dispersion_imag
_atom_type_scat_source
C C 0.0033 0.0016 'International Tables Vol C Tables 4.2.6.8 and 6.1.1.4'
H H 0.0000 0.0000 'International Tables Vol C Tables 4.2.6.8 and 6.1.1.4'
N N 0.0061 0.0033 'International Tables Vol C Tables 4.2.6.8 and 6.1.1.4'
O O 0.0106 0.0060 'International Tables Vol C Tables 4.2.6.8 and 6.1.1.4'

loop_
_geom_angle_atom_site_label_1
_geom_angle_atom_site_label_2
_geom_angle_atom_site_label_3
_geom_angle
N2 N1 C8 115.00(8)
N2 N1 C2 120.89(8)
C8 N1 C2 122.76(8)
N3 N2 N1 122.09(9)
N2 N3 C5 120.59(8)
O C1 C5 129.06(10)
O C1 C2 127.03(9)
C5 C1 C2 103.88(8)
N1 C2 C7 111.94(8)
N1 C2 C1 102.22(8)
C7 C2 C1 114.27(8)
N1 C2 C3 110.51(7)
C7 C2 C3 114.77(8)
C1 C2 C3 102.06(7)
C15 C3 C2 111.94(7)
C15 C3 C4 117.73(8)
C2 C3 C4 105.22(7)
C21 C4 C5 113.46(8)
C21 C4 C3 112.98(8)
C5 C4 C3 104.45(7)
C1 C5 C6 116.60(9)
C1 C5 N3 105.65(8)
C6 C5 N3 106.50(8)
C1 C5 C4 103.02(8)
C6 C5 C4 117.98(8)
N3 C5 C4 106.07(8)
N1 C8 C9 113.21(8)
C14 C9 C10 118.84(10)
C14 C9 C8 121.20(10)
C10 C9 C8 119.94(9)
C11 C10 C9 120.64(11)
C12 C11 C10 120.20(12)
C13 C12 C11 119.51(11)
C12 C13 C14 120.49(11)
C9 C14 C13 120.31(11)
C20 C15 C16 118.15(9)
C20 C15 C3 122.77(9)
C16 C15 C3 118.89(9)
C17 C16 C15 121.02(10)
C18 C17 C16 120.11(10)
C17 C18 C19 119.59(10)
C18 C19 C20 120.41(10)
C19 C20 C15 120.69(10)
C22 C21 C26 118.46(9)
C22 C21 C4 119.82(9)
C26 C21 C4 121.71(8)
C23 C22 C21 120.69(10)
C24 C23 C22 120.21(10)
C23 C24 C25 119.68(10)
C24 C25 C26 120.19(10)
C25 C26 C21 120.76(10)

loop_
_geom_bond_atom_site_label_1
_geom_bond_atom_site_label_2
_geom_bond_distance
O C1 1.2096(12)
N1 N2 1.3413(12)
N1 C8 1.4634(13)
N1 C2 1.4928(12)
N2 N3 1.2591(13)
N3 C5 1.5295(13)
C1 C5 1.5010(13)
C1 C2 1.5193(14)
C2 C7 1.5148(13)
C2 C3 1.5615(13)
C3 C15 1.5126(13)
C3 C4 1.5790(13)
C4 C21 1.5163(13)
C4 C5 1.5598(13)
C5 C6 1.5080(14)
C8 C9 1.5144(14)
C9 C14 1.3826(15)
C9 C10 1.3861(16)
C10 C11 1.3856(17)
C11 C12 1.3789(19)
C12 C13 1.374(2)
C13 C14 1.3904(18)
C15 C20 1.3929(14)
C15 C16 1.3994(14)
C16 C17 1.3903(15)
C17 C18 1.3820(18)
C18 C19 1.3860(17)
C19 C20 1.3923(15)
C21 C22 1.3935(13)
C21 C26 1.3956(14)
C22 C23 1.3934(16)
C23 C24 1.3835(18)
C24 C25 1.3858(17)
C25 C26 1.3901(14)

loop_
_geom_torsion_atom_site_label_1
_geom_torsion_atom_site_label_2
_geom_torsion_atom_site_label_3
_geom_torsion_atom_site_label_4
_geom_torsion
C8 N1 N2 N3 174.34(9)
C2 N1 N2 N3 7.24(15)
N1 N2 N3 C5 -1.43(15)
N2 N1 C2 C7 -164.44(9)
C8 N1 C2 C7 29.49(12)
N2 N1 C2 C1 -41.72(11)
C8 N1 C2 C1 152.22(9)
N2 N1 C2 C3 66.30(11)
C8 N1 C2 C3 -99.77(10)
O C1 C2 N1 -108.51(11)
C5 C1 C2 N1 69.70(8)
O C1 C2 C7 12.63(14)
C5 C1 C2 C7 -169.17(8)
O C1 C2 C3 137.11(10)
C5 C1 C2 C3 -44.68(9)
N1 C2 C3 C15 47.51(10)
C7 C2 C3 C15 -80.21(10)
C1 C2 C3 C15 155.63(8)
N1 C2 C3 C4 -81.51(9)
C7 C2 C3 C4 150.77(8)
C1 C2 C3 C4 26.62(9)
C15 C3 C4 C21 110.59(9)
C2 C3 C4 C21 -123.92(8)
C15 C3 C4 C5 -125.65(8)
C2 C3 C4 C5 -0.16(9)
O C1 C5 C6 -6.03(16)
C2 C1 C5 C6 175.82(8)
O C1 C5 N3 112.01(11)
C2 C1 C5 N3 -66.14(9)
O C1 C5 C4 -136.90(11)
C2 C1 C5 C4 44.94(9)
N2 N3 C5 C1 32.16(12)
N2 N3 C5 C6 156.77(10)
N2 N3 C5 C4 -76.75(11)
C21 C4 C5 C1 96.65(9)
C3 C4 C5 C1 -26.81(9)
C21 C4 C5 C6 -33.39(12)
C3 C4 C5 C6 -156.84(9)
C21 C4 C5 N3 -152.58(8)
C3 C4 C5 N3 83.97(8)
N2 N1 C8 C9 105.57(10)
C2 N1 C8 C9 -87.61(11)
N1 C8 C9 C14 127.79(11)
N1 C8 C9 C10 -54.21(13)
C14 C9 C10 C11 0.44(18)
C8 C9 C10 C11 -177.61(11)
C9 C10 C11 C12 -0.7(2)
C10 C11 C12 C13 0.3(2)
C11 C12 C13 C14 0.4(2)
C10 C9 C14 C13 0.22(17)
C8 C9 C14 C13 178.24(10)
C12 C13 C14 C9 -0.64(19)
C2 C3 C15 C20 -86.22(11)
C4 C3 C15 C20 35.88(13)
C2 C3 C15 C16 88.81(10)
C4 C3 C15 C16 -149.09(9)
C20 C15 C16 C17 1.34(15)
C3 C15 C16 C17 -173.93(9)
C15 C16 C17 C18 -0.97(16)
C16 C17 C18 C19 -0.42(17)
C17 C18 C19 C20 1.42(16)
C18 C19 C20 C15 -1.03(16)
C16 C15 C20 C19 -0.34(14)
C3 C15 C20 C19 174.73(9)
C5 C4 C21 C22 114.41(10)
C3 C4 C21 C22 -126.94(9)
C5 C4 C21 C26 -64.85(12)
C3 C4 C21 C26 53.80(12)
C26 C21 C22 C23 -0.84(15)
C4 C21 C22 C23 179.88(9)
C21 C22 C23 C24 0.62(17)
C22 C23 C24 C25 0.47(17)
C23 C24 C25 C26 -1.32(17)
C24 C25 C26 C21 1.11(16)
C22 C21 C26 C25 -0.03(15)
C4 C21 C26 C25 179.24(9)
